data_1576460
loop_
_publ_author_name
'Radovi&#x107;, Aleksa'
'Healy, Maria C.'
'Datta, Arnadeep'
'Das, Deborshee'
'Cai, Likun'
'Diaz, Steven'
'Gogoi, Achyut Ranjan'
'Wolford, Nikki J.'
'Carpenter, Stephanie H.'
'Brenessel, William W.'
'McCamant, David'
'Gutierrez, Osvaldo'
'Neidig, Michael L.'

_publ_section_title
;
 Iron tris-mesityl: a homoleptic iron(ii) ferrate species for directed C-H
 activation.
;
_journal_issue 14
_journal_name_full 'Chemical science'
_journal_page_first 7002
_journal_page_last 7009
_journal_paper_doi 10.1039/d5sc08832a
_journal_volume 17
_journal_year 2026
_chemical_formula_moiety 'C36 H30 Fe N3, C4 H8 O'
_chemical_formula_sum 'C40 H38 Fe N3 O'
_chemical_formula_weight 632.58
_space_group_crystal_system monoclinic
_space_group_IT_number 14
_space_group_name_Hall '-P 2yn'
_space_group_name_H-M_alt 'P 1 21/n 1'
_atom_sites_solution_hydrogens geom
_atom_sites_solution_primary dual
_atom_sites_solution_secondary difmap
_audit_creation_date 2023-01-04
_audit_creation_method
;
Olex2 1.5
(compiled 2022.04.07 svn.rca3783a0 for OlexSys, GUI svn.r6498)
;
_audit_update_record
;
2024-07-30 deposited with the CCDC.	2026-02-04 downloaded from the CCDC.
;
_cell_angle_alpha 90
_cell_angle_beta 91.4460(10)
_cell_angle_gamma 90
_cell_formula_units_Z 4
_cell_length_a 15.08620(10)
_cell_length_b 9.95440(10)
_cell_length_c 20.74630(10)
_cell_measurement_reflns_used 29382
_cell_measurement_temperature 100.00(10)
_cell_measurement_theta_max 79.8210
_cell_measurement_theta_min 3.6620
_cell_volume 3114.56(4)
_computing_cell_refinement 'CrysAlisPro 1.171.42.72a (Rigaku OD, 2022)'
_computing_data_collection 'CrysAlisPro 1.171.42.72a (Rigaku OD, 2022)'
_computing_data_reduction 'CrysAlisPro 1.171.42.72a (Rigaku OD, 2022)'
_computing_molecular_graphics 'Olex2 1.5 (Dolomanov et al., 2009)'
_computing_publication_material 'Olex2 1.5 (Dolomanov et al., 2009)'
_computing_structure_refinement 'SHELXL 2019/2 (Sheldrick, 2015b)'
_computing_structure_solution 'SHELXT 2018/2 (Sheldrick, 2015a)'
_diffrn_ambient_environment N~2~
_diffrn_ambient_temperature 100.00(10)
_diffrn_detector 'Hybrid Pixel Array Detector'
_diffrn_detector_area_resol_mean 10.0000
_diffrn_detector_type HyPix
_diffrn_measured_fraction_theta_full 1.000
_diffrn_measured_fraction_theta_max 0.984
_diffrn_measurement_details
;
List of Runs (angles in degrees, time in seconds):

  # Type    Start    End  Width  t~exp~   \w     \q     \k     \f   Frames
#--------------------------------------------------------------------------
  1  \w    -85.00 -11.00   0.50    0.34    --  -47.28 123.00  51.00  148
  2  \w   -103.00 -25.00   0.50    0.34    --  -47.28 149.00-145.00  156
  3  \w   -119.00 -57.00   0.50    0.34    --  -47.28-149.00 167.00  124
  4  \w     33.00  92.00   0.50    0.34    --   47.28-123.00 -29.00  118
  5  \w     47.00 110.00   0.50    0.34    --   47.28-149.00 167.00  126
  6  \w   -103.00 -25.00   0.50    1.35    --  -91.75 149.00-145.00  156
  7  \w   -161.00 -75.00   0.50    1.35    --  -91.75-123.00 -29.00  172
  8  \w     44.00 110.00   0.50    1.35    --  113.25-123.00 -29.00  132
  9  \w     96.00 178.00   0.50    1.35    --  113.25 123.00  51.00  164
 10  \w     79.00 167.00   0.50    1.35    --  113.25 149.00-145.00  176
 11  \w     47.00 129.00   0.50    1.35    --  113.25-149.00 167.00  164
 12  \w    -38.00  26.00   0.50    0.34    --  -47.28  38.00-150.00  128
 13  \w    -14.00  28.00   0.50    0.34    --  -47.28  19.00 150.00   84
 14  \w    -14.00  28.00   0.50    0.34    --  -47.28  19.00-180.00   84
 15  \w    -14.00  28.00   0.50    0.34    --  -47.28  19.00-120.00   84
 16  \w    -27.00  18.00   0.50    0.34    --   47.28 -19.00-150.00   90
 17  \w    -47.00 -20.00   0.50    1.35    --  -91.75  45.00-150.00   54
 18  \w    -47.00 -20.00   0.50    1.35    --  -91.75  45.00-120.00   54
 19  \w     42.00  76.00   0.50    1.35    --  113.25 -61.00  30.00   68
 20  \w    101.00 178.00   0.50    1.35    --  113.25  30.00-150.00  154
 21  \w     42.00  76.00   0.50    1.35    --  113.25 -61.00   0.00   68
 22  \w     91.00 178.00   0.50    1.35    --  113.25  77.00  30.00  174
 23  \w     42.00 106.00   0.50    1.35    --  113.25 -94.00   0.00  128
 24  \w     42.00  76.00   0.50    1.35    --  113.25 -61.00 -60.00   68
 25  \w     44.00 111.00   0.50    1.35    --  113.25-125.00-180.00  134
 26  \w     42.00 106.00   0.50    1.35    --  113.25 -94.00 -30.00  128
 27  \w     42.00 106.00   0.50    1.35    --  113.25 -94.00  30.00  128
 28  \w     44.00 108.00   0.50    1.35    --  113.25-108.00  11.89  128
 29  \w     42.00  76.00   0.50    1.35    --  113.25 -61.00-150.00   68
 30  \w     42.00  76.00   0.50    1.35    --  113.25 -61.00 150.00   68
 31  \w    101.00 178.00   0.50    1.35    --  113.25  45.00 -90.00  154
 32  \w     42.00 106.00   0.50    1.35    --  113.25 -94.00-150.00  128
 33  \w     42.00 106.00   0.50    1.35    --  113.25 -94.00  60.00  128
 34  \w    101.00 178.00   0.50    1.35    --  113.25  30.00-120.00  154
 35  \w   -119.00 -25.00   0.50    0.34    --  -47.28 -77.00 -60.00  188
 36  \w   -120.00 -34.00   0.50    0.34    --  -47.28 -38.00-180.00  172
 37  \w     25.00 120.00   0.50    0.34    --   47.28  77.00 120.00  190
 38  \w     32.00 120.00   0.50    0.34    --   47.28  57.00   0.00  176
 39  \w     25.00 120.00   0.50    0.34    --   47.28  77.00  60.00  190
 40  \w     25.00  89.00   0.50    0.34    --   47.28  77.00-120.00  128
 41  \w     25.00 120.00   0.50    0.34    --   47.28  77.00 150.00  190
;
_diffrn_measurement_device 'four-circle diffractometer'
_diffrn_measurement_device_type 'XtaLAB Synergy, Dualflex, HyPix'
_diffrn_measurement_method '\w scans'
_diffrn_orient_matrix_type 'CrysAlisPro convention (1999,Acta A55,543-557)'
_diffrn_orient_matrix_UB_11 -0.0102616000
_diffrn_orient_matrix_UB_12 -0.1512938000
_diffrn_orient_matrix_UB_13 -0.0139669000
_diffrn_orient_matrix_UB_21 0.0035036000
_diffrn_orient_matrix_UB_22 -0.0293190000
_diffrn_orient_matrix_UB_23 0.0729348000
_diffrn_orient_matrix_UB_31 -0.1015442000
_diffrn_orient_matrix_UB_32 0.0143305000
_diffrn_orient_matrix_UB_33 0.0021970000
_diffrn_radiation_monochromator mirror
_diffrn_radiation_probe x-ray
_diffrn_radiation_type 'Cu K\a'
_diffrn_radiation_wavelength 1.54184
_diffrn_reflns_av_R_equivalents 0.0394
_diffrn_reflns_av_unetI/netI 0.0229
_diffrn_reflns_Laue_measured_fraction_full 1.000
_diffrn_reflns_Laue_measured_fraction_max 0.984
_diffrn_reflns_limit_h_max 15
_diffrn_reflns_limit_h_min -18
_diffrn_reflns_limit_k_max 12
_diffrn_reflns_limit_k_min -12
_diffrn_reflns_limit_l_max 26
_diffrn_reflns_limit_l_min -26
_diffrn_reflns_number 54363
_diffrn_reflns_point_group_measured_fraction_full 1.000
_diffrn_reflns_point_group_measured_fraction_max 0.984
_diffrn_reflns_theta_full 74.504
_diffrn_reflns_theta_max 80.207
_diffrn_reflns_theta_min 3.580
_diffrn_source 'micro-focus sealed X-ray tube'
_diffrn_source_type 'PhotonJet (Cu) X-ray Source'
_exptl_absorpt_coefficient_mu 4.167
_exptl_absorpt_correction_T_max 1.00000
_exptl_absorpt_correction_T_min 0.72581
_exptl_absorpt_correction_type multi-scan
_exptl_absorpt_process_details
;
CrysAlisPro 1.171.42.72a (Rigaku Oxford Diffraction, 2022)
Empirical absorption correction using spherical harmonics,
implemented in SCALE3 ABSPACK scaling algorithm.
;
_exptl_crystal_colour 'dark violet'
_exptl_crystal_colour_modifier dark
_exptl_crystal_colour_primary violet
_exptl_crystal_density_diffrn 1.349
_exptl_crystal_description plate
_exptl_crystal_F_000 1332
_exptl_crystal_size_max 0.19
_exptl_crystal_size_mid 0.129
_exptl_crystal_size_min 0.055
_refine_diff_density_max 0.422
_refine_diff_density_min -0.390
_refine_diff_density_rms 0.053
_refine_ls_extinction_method none
_refine_ls_goodness_of_fit_ref 1.075
_refine_ls_hydrogen_treatment constr
_refine_ls_matrix_type full
_refine_ls_number_parameters 409
_refine_ls_number_reflns 6710
_refine_ls_number_restraints 0
_refine_ls_restrained_S_all 1.075
_refine_ls_R_factor_all 0.0379
_refine_ls_R_factor_gt 0.0349
_refine_ls_shift/su_max 0.001
_refine_ls_shift/su_mean 0.000
_refine_ls_structure_factor_coef Fsqd
_refine_ls_weighting_details 'w=1/[\s^2^(Fo^2^)+(0.0370P)^2^+2.6568P] where P=(Fo^2^+2Fc^2^)/3'
_refine_ls_weighting_scheme calc
_refine_ls_wR_factor_gt 0.0893
_refine_ls_wR_factor_ref 0.0910
_reflns_Friedel_coverage 0.000
_reflns_number_gt 6236
_reflns_number_total 6710
_reflns_threshold_expression 'I > 2\s(I)'
_cod_data_source_file d5sc08832a2.cif
_cod_data_source_block neiar18
_cod_depositor_comments 'Adding full bibliography for 1576451--1576463.cif.'
_cod_database_code 1576460
_shelx_shelxl_version_number 2019/2
_shelx_space_group_comment
;
The symmetry employed for this shelxl refinement is uniquely defined
by the following loop, which should always be used as a source of
symmetry information in preference to the above space-group names.
They are only intended as comments.
;
_shelx_estimated_absorpt_t_max 0.803
_shelx_estimated_absorpt_t_min 0.505
_olex2_refinement_description
;
1. Fixed Uiso
 At 1.2 times of:
  All C(H) groups, All C(H,H) groups
 At 1.5 times of:
  All C(H,H,H) groups
2.a Secondary CH2 refined with riding coordinates:
 C37(H37A,H37B), C38(H38A,H38B), C39(H39A,H39B), C40(H40A,H40B)
2.b Aromatic/amide H refined with riding coordinates:
 C2(H2), C4(H4), C5(H5), C8(H8), C9(H9), C10(H10), C11(H11), C14(H14),
 C16(H16), C17(H17), C20(H20), C21(H21), C22(H22), C23(H23), C26(H26), C28(H28),
  C29(H29), C32(H32), C33(H33), C34(H34), C35(H35)
2.c Idealised Me refined as rotating group:
 C12(H12A,H12B,H12C), C24(H24A,H24B,H24C), C36(H36A,H36B,H36C)
;
_olex2_submission_original_sample_id neiar18
_olex2_submission_special_instructions 'No special instructions were received'
_oxdiff_exptl_absorpt_empirical_details
;
Empirical correction (ABSPACK) includes:
- Absorption correction using spherical harmonics
- Frame scaling
;
_oxdiff_exptl_absorpt_empirical_full_max 1.354
_oxdiff_exptl_absorpt_empirical_full_min 0.831

loop_
_space_group_symop_operation_xyz
'x, y, z'
'-x+1/2, y+1/2, -z+1/2'
'-x, -y, -z'
'x-1/2, -y-1/2, z-1/2'

loop_
_atom_site_label
_atom_site_type_symbol
_atom_site_fract_x
_atom_site_fract_y
_atom_site_fract_z
_atom_site_U_iso_or_equiv
_atom_site_adp_type
_atom_site_occupancy
_atom_site_site_symmetry_order
_atom_site_calc_flag
_atom_site_refinement_flags_posn
_atom_site_refinement_flags_adp
_atom_site_refinement_flags_occupancy
_atom_site_disorder_assembly
_atom_site_disorder_group
Fe1 Fe 0.71189(2) 0.27423(3) 0.45732(2) 0.01304(8) Uani 1 1 d . . . . .
N1 N 0.71567(9) 0.44159(14) 0.51354(6) 0.0160(3) Uani 1 1 d . . . . .
N2 N 0.63565(9) 0.36608(14) 0.38769(7) 0.0162(3) Uani 1 1 d . . . . .
N3 N 0.60946(9) 0.19414(14) 0.50626(7) 0.0150(3) Uani 1 1 d . . . . .
C1 C 0.81789(10) 0.35540(17) 0.42205(8) 0.0154(3) Uani 1 1 d . . . . .
C2 C 0.87227(11) 0.30737(18) 0.37311(8) 0.0172(3) Uani 1 1 d . . . . .
H2 H 0.855025 0.228515 0.350248 0.021 Uiso 1 1 calc R U . . .
C3 C 0.95093(11) 0.37198(18) 0.35701(8) 0.0197(3) Uani 1 1 d . . . . .
C4 C 0.97679(11) 0.48748(19) 0.39088(9) 0.0214(4) Uani 1 1 d . . . . .
H4 H 1.030919 0.530753 0.381046 0.026 Uiso 1 1 calc R U . . .
C5 C 0.92431(12) 0.53932(18) 0.43856(9) 0.0209(3) Uani 1 1 d . . . . .
H5 H 0.941943 0.618421 0.461067 0.025 Uiso 1 1 calc R U . . .
C6 C 0.84495(11) 0.47455(17) 0.45352(8) 0.0176(3) Uani 1 1 d . . . . .
C7 C 0.78477(11) 0.52537(17) 0.50215(8) 0.0172(3) Uani 1 1 d . . . . .
C8 C 0.79142(13) 0.64986(19) 0.53296(9) 0.0232(4) Uani 1 1 d . . . . .
H8 H 0.839942 0.707620 0.524670 0.028 Uiso 1 1 calc R U . . .
C9 C 0.72733(13) 0.68884(19) 0.57551(9) 0.0247(4) Uani 1 1 d . . . . .
H9 H 0.730445 0.774470 0.595659 0.030 Uiso 1 1 calc R U . . .
C10 C 0.65818(12) 0.60134(19) 0.58853(8) 0.0219(4) Uani 1 1 d . . . . .
H10 H 0.614242 0.624718 0.618563 0.026 Uiso 1 1 calc R U . . .
C11 C 0.65506(11) 0.47944(18) 0.55663(8) 0.0190(3) Uani 1 1 d . . . . .
H11 H 0.607944 0.419432 0.565495 0.023 Uiso 1 1 calc R U . . .
C12 C 1.00712(12) 0.3164(2) 0.30413(10) 0.0269(4) Uani 1 1 d . . . . .
H12A H 1.003238 0.218168 0.303996 0.040 Uiso 1 1 calc R U . . .
H12B H 1.068947 0.343692 0.311624 0.040 Uiso 1 1 calc R U . . .
H12C H 0.985688 0.351376 0.262414 0.040 Uiso 1 1 calc R U . . .
C13 C 0.70811(10) 0.12713(17) 0.39506(8) 0.0150(3) Uani 1 1 d . . . . .
C14 C 0.74295(10) -0.00297(17) 0.40065(8) 0.0157(3) Uani 1 1 d . . . . .
H14 H 0.772989 -0.027730 0.439654 0.019 Uiso 1 1 calc R U . . .
C15 C 0.73525(11) -0.09783(18) 0.35109(8) 0.0180(3) Uani 1 1 d . . . . .
C16 C 0.69271(11) -0.06112(18) 0.29299(8) 0.0201(3) Uani 1 1 d . . . . .
H16 H 0.688854 -0.123574 0.258410 0.024 Uiso 1 1 calc R U . . .
C17 C 0.65626(11) 0.06567(18) 0.28568(8) 0.0194(3) Uani 1 1 d . . . . .
H17 H 0.626612 0.089655 0.246411 0.023 Uiso 1 1 calc R U . . .
C18 C 0.66313(11) 0.15874(17) 0.33629(8) 0.0167(3) Uani 1 1 d . . . . .
C19 C 0.62381(11) 0.29291(18) 0.33293(8) 0.0172(3) Uani 1 1 d . . . . .
C20 C 0.57705(13) 0.3460(2) 0.27973(9) 0.0247(4) Uani 1 1 d . . . . .
H20 H 0.569492 0.294152 0.241542 0.030 Uiso 1 1 calc R U . . .
C21 C 0.54194(13) 0.4736(2) 0.28278(10) 0.0294(4) Uani 1 1 d . . . . .
H21 H 0.509916 0.510138 0.246869 0.035 Uiso 1 1 calc R U . . .
C22 C 0.55387(12) 0.54821(19) 0.33891(9) 0.0248(4) Uani 1 1 d . . . . .
H22 H 0.530221 0.636323 0.342195 0.030 Uiso 1 1 calc R U . . .
C23 C 0.60100(11) 0.49100(18) 0.38983(9) 0.0200(3) Uani 1 1 d . . . . .
H23 H 0.609441 0.542008 0.428194 0.024 Uiso 1 1 calc R U . . .
C24 C 0.76949(13) -0.23853(18) 0.36029(9) 0.0229(4) Uani 1 1 d . . . . .
H24A H 0.834297 -0.236661 0.364842 0.034 Uiso 1 1 calc R U . . .
H24B H 0.752119 -0.293299 0.322800 0.034 Uiso 1 1 calc R U . . .
H24C H 0.744390 -0.277363 0.399210 0.034 Uiso 1 1 calc R U . . .
C25 C 0.78208(11) 0.17499(16) 0.52197(8) 0.0153(3) Uani 1 1 d . . . . .
C26 C 0.87420(11) 0.16166(17) 0.52919(8) 0.0161(3) Uani 1 1 d . . . . .
H26 H 0.910830 0.206430 0.499426 0.019 Uiso 1 1 calc R U . . .
C27 C 0.91460(11) 0.08550(17) 0.57821(8) 0.0182(3) Uani 1 1 d . . . . .
C28 C 0.86064(11) 0.02180(18) 0.62301(8) 0.0190(3) Uani 1 1 d . . . . .
H28 H 0.887005 -0.030050 0.656813 0.023 Uiso 1 1 calc R U . . .
C29 C 0.76949(11) 0.03381(17) 0.61840(8) 0.0178(3) Uani 1 1 d . . . . .
H29 H 0.733431 -0.008335 0.649373 0.021 Uiso 1 1 calc R U . . .
C30 C 0.73031(11) 0.10826(16) 0.56794(8) 0.0152(3) Uani 1 1 d . . . . .
C31 C 0.63429(11) 0.12195(16) 0.55921(8) 0.0157(3) Uani 1 1 d . . . . .
C32 C 0.57091(11) 0.06834(18) 0.60000(8) 0.0191(3) Uani 1 1 d . . . . .
H32 H 0.589107 0.018160 0.636967 0.023 Uiso 1 1 calc R U . . .
C33 C 0.48198(12) 0.08848(19) 0.58645(9) 0.0212(4) Uani 1 1 d . . . . .
H33 H 0.438462 0.052995 0.614044 0.025 Uiso 1 1 calc R U . . .
C34 C 0.45685(11) 0.16140(18) 0.53185(9) 0.0208(4) Uani 1 1 d . . . . .
H34 H 0.395991 0.176612 0.521433 0.025 Uiso 1 1 calc R U . . .
C35 C 0.52235(11) 0.21133(18) 0.49302(8) 0.0180(3) Uani 1 1 d . . . . .
H35 H 0.505126 0.259920 0.455333 0.022 Uiso 1 1 calc R U . . .
C36 C 1.01390(12) 0.0724(2) 0.58405(9) 0.0252(4) Uani 1 1 d . . . . .
H36A H 1.040461 0.101444 0.543730 0.038 Uiso 1 1 calc R U . . .
H36B H 1.029663 -0.021498 0.592613 0.038 Uiso 1 1 calc R U . . .
H36C H 1.036224 0.128876 0.619597 0.038 Uiso 1 1 calc R U . . .
O1 O 0.66821(9) 0.80478(15) 0.71598(6) 0.0276(3) Uani 1 1 d . . . . .
C37 C 0.75305(13) 0.7554(2) 0.73710(9) 0.0263(4) Uani 1 1 d . . . . .
H37A H 0.796078 0.761211 0.701959 0.032 Uiso 1 1 calc R U . . .
H37B H 0.748739 0.660679 0.751186 0.032 Uiso 1 1 calc R U . . .
C38 C 0.78131(12) 0.8450(2) 0.79310(9) 0.0242(4) Uani 1 1 d . . . . .
H38A H 0.812894 0.925707 0.777894 0.029 Uiso 1 1 calc R U . . .
H38B H 0.820085 0.795948 0.824301 0.029 Uiso 1 1 calc R U . . .
C39 C 0.69253(12) 0.88286(19) 0.82323(9) 0.0224(4) Uani 1 1 d . . . . .
H39A H 0.685402 0.837052 0.865133 0.027 Uiso 1 1 calc R U . . .
H39B H 0.688231 0.981135 0.829779 0.027 Uiso 1 1 calc R U . . .
C40 C 0.62299(13) 0.8343(2) 0.77348(9) 0.0292(4) Uani 1 1 d . . . . .
H40A H 0.592791 0.752912 0.789415 0.035 Uiso 1 1 calc R U . . .
H40B H 0.577888 0.904906 0.765352 0.035 Uiso 1 1 calc R U . . .

loop_
_atom_site_aniso_label
_atom_site_aniso_U_11
_atom_site_aniso_U_22
_atom_site_aniso_U_33
_atom_site_aniso_U_23
_atom_site_aniso_U_13
_atom_site_aniso_U_12
Fe1 0.01254(12) 0.01222(13) 0.01431(13) 0.00055(10) -0.00047(9) -0.00010(9)
N1 0.0175(6) 0.0158(7) 0.0146(6) 0.0002(5) -0.0023(5) 0.0008(5)
N2 0.0148(6) 0.0159(7) 0.0177(6) 0.0027(5) -0.0011(5) -0.0011(5)
N3 0.0145(6) 0.0133(6) 0.0170(6) -0.0010(5) 0.0002(5) -0.0007(5)
C1 0.0146(7) 0.0147(8) 0.0169(7) 0.0039(6) -0.0023(6) 0.0001(6)
C2 0.0172(8) 0.0160(8) 0.0183(8) 0.0020(6) -0.0016(6) -0.0002(6)
C3 0.0171(8) 0.0201(8) 0.0221(8) 0.0046(7) 0.0024(6) 0.0022(7)
C4 0.0163(8) 0.0210(9) 0.0268(9) 0.0055(7) 0.0003(6) -0.0051(7)
C5 0.0222(8) 0.0174(8) 0.0227(8) 0.0022(7) -0.0037(6) -0.0043(7)
C6 0.0189(8) 0.0169(8) 0.0170(7) 0.0027(6) -0.0021(6) -0.0006(6)
C7 0.0202(8) 0.0150(8) 0.0162(7) 0.0017(6) -0.0038(6) -0.0014(6)
C8 0.0309(10) 0.0186(9) 0.0199(8) 0.0000(7) -0.0011(7) -0.0047(7)
C9 0.0369(10) 0.0158(8) 0.0212(9) -0.0018(7) -0.0025(7) 0.0012(8)
C10 0.0269(9) 0.0207(9) 0.0180(8) -0.0009(7) -0.0008(7) 0.0051(7)
C11 0.0199(8) 0.0188(8) 0.0183(8) 0.0004(7) -0.0002(6) 0.0029(7)
C12 0.0213(9) 0.0244(10) 0.0354(10) 0.0003(8) 0.0086(8) -0.0002(7)
C13 0.0122(7) 0.0171(8) 0.0157(7) 0.0008(6) 0.0018(6) -0.0030(6)
C14 0.0138(7) 0.0159(8) 0.0175(7) 0.0010(6) 0.0012(6) -0.0010(6)
C15 0.0146(7) 0.0181(8) 0.0214(8) -0.0006(7) 0.0033(6) -0.0022(6)
C16 0.0214(8) 0.0208(9) 0.0181(8) -0.0040(7) 0.0035(6) -0.0031(7)
C17 0.0202(8) 0.0219(9) 0.0160(7) 0.0001(7) -0.0008(6) -0.0042(7)
C18 0.0154(7) 0.0175(8) 0.0171(8) 0.0010(6) 0.0011(6) -0.0024(6)
C19 0.0153(7) 0.0193(8) 0.0168(8) 0.0027(6) -0.0010(6) -0.0030(6)
C20 0.0291(9) 0.0240(9) 0.0205(8) 0.0020(7) -0.0072(7) 0.0004(8)
C21 0.0330(10) 0.0279(10) 0.0266(9) 0.0061(8) -0.0105(8) 0.0045(8)
C22 0.0255(9) 0.0188(9) 0.0297(9) 0.0047(7) -0.0044(7) 0.0028(7)
C23 0.0199(8) 0.0161(8) 0.0238(8) 0.0020(7) -0.0012(6) 0.0004(7)
C24 0.0267(9) 0.0170(9) 0.0252(9) -0.0028(7) 0.0018(7) 0.0009(7)
C25 0.0182(8) 0.0121(7) 0.0153(7) -0.0024(6) -0.0011(6) -0.0001(6)
C26 0.0153(7) 0.0159(8) 0.0171(8) -0.0008(6) 0.0000(6) -0.0010(6)
C27 0.0185(8) 0.0165(8) 0.0195(8) -0.0029(7) -0.0020(6) 0.0006(6)
C28 0.0220(8) 0.0157(8) 0.0190(8) 0.0015(6) -0.0043(6) 0.0012(7)
C29 0.0200(8) 0.0152(8) 0.0183(8) 0.0010(6) -0.0001(6) -0.0011(6)
C30 0.0174(8) 0.0122(7) 0.0160(7) -0.0015(6) -0.0003(6) -0.0009(6)
C31 0.0190(8) 0.0120(7) 0.0160(7) -0.0028(6) -0.0006(6) -0.0008(6)
C32 0.0205(8) 0.0177(8) 0.0192(8) 0.0003(7) 0.0011(6) -0.0016(7)
C33 0.0198(8) 0.0207(9) 0.0234(8) -0.0010(7) 0.0050(7) -0.0033(7)
C34 0.0149(8) 0.0207(9) 0.0266(9) -0.0023(7) 0.0006(6) 0.0004(7)
C35 0.0156(8) 0.0176(8) 0.0209(8) 0.0001(7) -0.0004(6) 0.0001(6)
C36 0.0186(8) 0.0296(10) 0.0273(9) 0.0012(8) -0.0033(7) 0.0024(7)
O1 0.0262(7) 0.0360(8) 0.0205(6) -0.0031(6) 0.0001(5) 0.0017(6)
C37 0.0264(9) 0.0270(10) 0.0257(10) -0.0012(8) 0.0026(8) 0.0048(8)
C38 0.0222(9) 0.0260(10) 0.0244(9) 0.0011(7) 0.0002(7) 0.0011(7)
C39 0.0245(9) 0.0215(9) 0.0213(8) -0.0010(7) 0.0006(7) 0.0007(7)
C40 0.0247(9) 0.0394(12) 0.0235(9) -0.0048(8) 0.0000(7) 0.0024(8)

loop_
_atom_type_symbol
_atom_type_description
_atom_type_scat_dispersion_real
_atom_type_scat_dispersion_imag
_atom_type_scat_source
C C 0.0181 0.0091 'International Tables Vol C Tables 4.2.6.8 and 6.1.1.4'
H H 0.0000 0.0000 'International Tables Vol C Tables 4.2.6.8 and 6.1.1.4'
Fe Fe -1.1336 3.1974 'International Tables Vol C Tables 4.2.6.8 and 6.1.1.4'
N N 0.0311 0.0180 'International Tables Vol C Tables 4.2.6.8 and 6.1.1.4'
O O 0.0492 0.0322 'International Tables Vol C Tables 4.2.6.8 and 6.1.1.4'

loop_
_geom_angle_atom_site_label_1
_geom_angle_atom_site_label_2
_geom_angle_atom_site_label_3
_geom_angle
_geom_angle_site_symmetry_1
_geom_angle_site_symmetry_3
_geom_angle_publ_flag
N1 Fe1 N2 92.64(6) . . ?
N3 Fe1 N1 92.61(6) . . ?
N3 Fe1 N2 96.16(6) . . ?
C1 Fe1 N1 82.21(6) . . ?
C1 Fe1 N2 90.09(6) . . ?
C1 Fe1 N3 172.07(6) . . ?
C1 Fe1 C13 94.19(7) . . ?
C1 Fe1 C25 91.81(7) . . ?
C13 Fe1 N1 173.58(6) . . ?
C13 Fe1 N2 82.02(6) . . ?
C13 Fe1 N3 91.51(6) . . ?
C13 Fe1 C25 94.66(7) . . ?
C25 Fe1 N1 90.78(6) . . ?
C25 Fe1 N2 176.28(6) . . ?
C25 Fe1 N3 82.22(6) . . ?
C7 N1 Fe1 114.40(11) . . ?
C11 N1 Fe1 126.83(12) . . ?
C11 N1 C7 118.64(15) . . ?
C19 N2 Fe1 114.33(11) . . ?
C23 N2 Fe1 126.97(12) . . ?
C23 N2 C19 118.61(15) . . ?
C31 N3 Fe1 114.46(11) . . ?
C35 N3 Fe1 126.75(12) . . ?
C35 N3 C31 118.70(14) . . ?
C2 C1 Fe1 128.99(13) . . ?
C2 C1 C6 116.97(15) . . ?
C6 C1 Fe1 113.92(12) . . ?
C1 C2 H2 119.0 . . ?
C3 C2 C1 122.06(16) . . ?
C3 C2 H2 119.0 . . ?
C2 C3 C4 119.10(16) . . ?
C2 C3 C12 120.09(17) . . ?
C4 C3 C12 120.82(16) . . ?
C3 C4 H4 119.7 . . ?
C5 C4 C3 120.60(16) . . ?
C5 C4 H4 119.7 . . ?
C4 C5 H5 120.2 . . ?
C4 C5 C6 119.64(17) . . ?
C6 C5 H5 120.2 . . ?
C1 C6 C7 115.63(15) . . ?
C5 C6 C1 121.58(16) . . ?
C5 C6 C7 122.79(16) . . ?
N1 C7 C6 113.52(15) . . ?
N1 C7 C8 120.72(16) . . ?
C8 C7 C6 125.68(16) . . ?
C7 C8 H8 120.1 . . ?
C9 C8 C7 119.90(17) . . ?
C9 C8 H8 120.1 . . ?
C8 C9 H9 120.4 . . ?
C8 C9 C10 119.26(17) . . ?
C10 C9 H9 120.4 . . ?
C9 C10 H10 120.9 . . ?
C11 C10 C9 118.25(17) . . ?
C11 C10 H10 120.9 . . ?
N1 C11 C10 123.17(17) . . ?
N1 C11 H11 118.4 . . ?
C10 C11 H11 118.4 . . ?
C3 C12 H12A 109.5 . . ?
C3 C12 H12B 109.5 . . ?
C3 C12 H12C 109.5 . . ?
H12A C12 H12B 109.5 . . ?
H12A C12 H12C 109.5 . . ?
H12B C12 H12C 109.5 . . ?
C14 C13 Fe1 129.32(12) . . ?
C14 C13 C18 116.57(15) . . ?
C18 C13 Fe1 114.11(12) . . ?
C13 C14 H14 118.7 . . ?
C15 C14 C13 122.62(15) . . ?
C15 C14 H14 118.7 . . ?
C14 C15 C16 118.99(16) . . ?
C14 C15 C24 120.91(16) . . ?
C16 C15 C24 120.08(16) . . ?
C15 C16 H16 119.8 . . ?
C17 C16 C15 120.32(16) . . ?
C17 C16 H16 119.8 . . ?
C16 C17 H17 120.0 . . ?
C16 C17 C18 119.93(16) . . ?
C18 C17 H17 120.0 . . ?
C13 C18 C19 115.41(15) . . ?
C17 C18 C13 121.52(16) . . ?
C17 C18 C19 123.06(15) . . ?
N2 C19 C18 113.92(14) . . ?
N2 C19 C20 120.72(16) . . ?
C20 C19 C18 125.36(16) . . ?
C19 C20 H20 120.0 . . ?
C21 C20 C19 119.92(18) . . ?
C21 C20 H20 120.0 . . ?
C20 C21 H21 120.4 . . ?
C20 C21 C22 119.30(17) . . ?
C22 C21 H21 120.4 . . ?
C21 C22 H22 120.9 . . ?
C23 C22 C21 118.30(18) . . ?
C23 C22 H22 120.9 . . ?
N2 C23 C22 123.15(17) . . ?
N2 C23 H23 118.4 . . ?
C22 C23 H23 118.4 . . ?
C15 C24 H24A 109.5 . . ?
C15 C24 H24B 109.5 . . ?
C15 C24 H24C 109.5 . . ?
H24A C24 H24B 109.5 . . ?
H24A C24 H24C 109.5 . . ?
H24B C24 H24C 109.5 . . ?
C26 C25 Fe1 129.79(13) . . ?
C26 C25 C30 116.56(15) . . ?
C30 C25 Fe1 113.65(12) . . ?
C25 C26 H26 118.6 . . ?
C27 C26 C25 122.90(16) . . ?
C27 C26 H26 118.6 . . ?
C26 C27 C28 118.57(15) . . ?
C26 C27 C36 121.37(16) . . ?
C28 C27 C36 120.05(16) . . ?
C27 C28 H28 119.7 . . ?
C29 C28 C27 120.57(16) . . ?
C29 C28 H28 119.7 . . ?
C28 C29 H29 120.1 . . ?
C28 C29 C30 119.87(16) . . ?
C30 C29 H29 120.1 . . ?
C25 C30 C31 115.81(14) . . ?
C29 C30 C25 121.51(15) . . ?
C29 C30 C31 122.68(15) . . ?
N3 C31 C30 113.70(14) . . ?
N3 C31 C32 120.85(15) . . ?
C32 C31 C30 125.45(15) . . ?
C31 C32 H32 120.1 . . ?
C33 C32 C31 119.86(16) . . ?
C33 C32 H32 120.1 . . ?
C32 C33 H33 120.5 . . ?
C32 C33 C34 119.09(16) . . ?
C34 C33 H33 120.5 . . ?
C33 C34 H34 120.7 . . ?
C35 C34 C33 118.57(16) . . ?
C35 C34 H34 120.7 . . ?
N3 C35 C34 122.92(16) . . ?
N3 C35 H35 118.5 . . ?
C34 C35 H35 118.5 . . ?
C27 C36 H36A 109.5 . . ?
C27 C36 H36B 109.5 . . ?
C27 C36 H36C 109.5 . . ?
H36A C36 H36B 109.5 . . ?
H36A C36 H36C 109.5 . . ?
H36B C36 H36C 109.5 . . ?
C40 O1 C37 105.01(14) . . ?
O1 C37 H37A 110.7 . . ?
O1 C37 H37B 110.7 . . ?
O1 C37 C38 105.37(15) . . ?
H37A C37 H37B 108.8 . . ?
C38 C37 H37A 110.7 . . ?
C38 C37 H37B 110.7 . . ?
C37 C38 H38A 111.2 . . ?
C37 C38 H38B 111.2 . . ?
C37 C38 C39 102.96(15) . . ?
H38A C38 H38B 109.1 . . ?
C39 C38 H38A 111.2 . . ?
C39 C38 H38B 111.2 . . ?
C38 C39 H39A 111.0 . . ?
C38 C39 H39B 111.0 . . ?
H39A C39 H39B 109.0 . . ?
C40 C39 C38 103.73(14) . . ?
C40 C39 H39A 111.0 . . ?
C40 C39 H39B 111.0 . . ?
O1 C40 C39 107.22(15) . . ?
O1 C40 H40A 110.3 . . ?
O1 C40 H40B 110.3 . . ?
C39 C40 H40A 110.3 . . ?
C39 C40 H40B 110.3 . . ?
H40A C40 H40B 108.5 . . ?

loop_
_geom_bond_atom_site_label_1
_geom_bond_atom_site_label_2
_geom_bond_distance
_geom_bond_site_symmetry_2
_geom_bond_publ_flag
Fe1 N1 2.0337(14) . ?
Fe1 N2 2.0402(14) . ?
Fe1 N3 2.0331(14) . ?
Fe1 C1 1.9506(16) . ?
Fe1 C13 1.9524(17) . ?
Fe1 C25 1.9556(17) . ?
N1 C7 1.360(2) . ?
N1 C11 1.349(2) . ?
N2 C19 1.357(2) . ?
N2 C23 1.350(2) . ?
N3 C31 1.357(2) . ?
N3 C35 1.347(2) . ?
C1 C2 1.405(2) . ?
C1 C6 1.409(2) . ?
C2 H2 0.9500 . ?
C2 C3 1.398(2) . ?
C3 C4 1.398(3) . ?
C3 C12 1.508(2) . ?
C4 H4 0.9500 . ?
C4 C5 1.382(3) . ?
C5 H5 0.9500 . ?
C5 C6 1.401(2) . ?
C6 C7 1.464(2) . ?
C7 C8 1.397(2) . ?
C8 H8 0.9500 . ?
C8 C9 1.381(3) . ?
C9 H9 0.9500 . ?
C9 C10 1.391(3) . ?
C10 H10 0.9500 . ?
C10 C11 1.382(2) . ?
C11 H11 0.9500 . ?
C12 H12A 0.9800 . ?
C12 H12B 0.9800 . ?
C12 H12C 0.9800 . ?
C13 C14 1.401(2) . ?
C13 C18 1.416(2) . ?
C14 H14 0.9500 . ?
C14 C15 1.399(2) . ?
C15 C16 1.400(2) . ?
C15 C24 1.503(2) . ?
C16 H16 0.9500 . ?
C16 C17 1.384(3) . ?
C17 H17 0.9500 . ?
C17 C18 1.402(2) . ?
C18 C19 1.462(2) . ?
C19 C20 1.398(2) . ?
C20 H20 0.9500 . ?
C20 C21 1.378(3) . ?
C21 H21 0.9500 . ?
C21 C22 1.389(3) . ?
C22 H22 0.9500 . ?
C22 C23 1.381(2) . ?
C23 H23 0.9500 . ?
C24 H24A 0.9800 . ?
C24 H24B 0.9800 . ?
C24 H24C 0.9800 . ?
C25 C26 1.400(2) . ?
C25 C30 1.414(2) . ?
C26 H26 0.9500 . ?
C26 C27 1.396(2) . ?
C27 C28 1.402(2) . ?
C27 C36 1.506(2) . ?
C28 H28 0.9500 . ?
C28 C29 1.381(2) . ?
C29 H29 0.9500 . ?
C29 C30 1.401(2) . ?
C30 C31 1.462(2) . ?
C31 C32 1.399(2) . ?
C32 H32 0.9500 . ?
C32 C33 1.378(2) . ?
C33 H33 0.9500 . ?
C33 C34 1.390(3) . ?
C34 H34 0.9500 . ?
C34 C35 1.383(2) . ?
C35 H35 0.9500 . ?
C36 H36A 0.9800 . ?
C36 H36B 0.9800 . ?
C36 H36C 0.9800 . ?
O1 C37 1.429(2) . ?
O1 C40 1.420(2) . ?
C37 H37A 0.9900 . ?
C37 H37B 0.9900 . ?
C37 C38 1.517(3) . ?
C38 H38A 0.9900 . ?
C38 H38B 0.9900 . ?
C38 C39 1.539(2) . ?
C39 H39A 0.9900 . ?
C39 H39B 0.9900 . ?
C39 C40 1.531(3) . ?
C40 H40A 0.9900 . ?
C40 H40B 0.9900 . ?

loop_
_geom_torsion_atom_site_label_1
_geom_torsion_atom_site_label_2
_geom_torsion_atom_site_label_3
_geom_torsion_atom_site_label_4
_geom_torsion
_geom_torsion_site_symmetry_1
_geom_torsion_site_symmetry_2
_geom_torsion_site_symmetry_3
_geom_torsion_site_symmetry_4
_geom_torsion_publ_flag
Fe1 N1 C7 C6 -2.68(17) . . . . ?
Fe1 N1 C7 C8 174.19(13) . . . . ?
Fe1 N1 C11 C10 -173.58(13) . . . . ?
Fe1 N2 C19 C18 3.91(17) . . . . ?
Fe1 N2 C19 C20 -176.53(13) . . . . ?
Fe1 N2 C23 C22 176.42(13) . . . . ?
Fe1 N3 C31 C30 -4.09(18) . . . . ?
Fe1 N3 C31 C32 175.76(12) . . . . ?
Fe1 N3 C35 C34 -174.88(13) . . . . ?
Fe1 C1 C2 C3 -174.23(13) . . . . ?
Fe1 C1 C6 C5 173.90(13) . . . . ?
Fe1 C1 C6 C7 -6.32(19) . . . . ?
Fe1 C13 C14 C15 -179.57(12) . . . . ?
Fe1 C13 C18 C17 178.34(13) . . . . ?
Fe1 C13 C18 C19 -2.61(18) . . . . ?
Fe1 C25 C26 C27 -179.51(13) . . . . ?
Fe1 C25 C30 C29 -179.06(13) . . . . ?
Fe1 C25 C30 C31 1.05(19) . . . . ?
N1 C7 C8 C9 0.0(3) . . . . ?
N2 C19 C20 C21 -0.4(3) . . . . ?
N3 C31 C32 C33 0.1(3) . . . . ?
C1 C2 C3 C4 0.5(3) . . . . ?
C1 C2 C3 C12 179.94(16) . . . . ?
C1 C6 C7 N1 5.9(2) . . . . ?
C1 C6 C7 C8 -170.80(16) . . . . ?
C2 C1 C6 C5 -2.5(2) . . . . ?
C2 C1 C6 C7 177.25(14) . . . . ?
C2 C3 C4 C5 -1.6(3) . . . . ?
C3 C4 C5 C6 0.7(3) . . . . ?
C4 C5 C6 C1 1.4(3) . . . . ?
C4 C5 C6 C7 -178.32(16) . . . . ?
C5 C6 C7 N1 -174.34(15) . . . . ?
C5 C6 C7 C8 9.0(3) . . . . ?
C6 C1 C2 C3 1.6(2) . . . . ?
C6 C7 C8 C9 176.46(16) . . . . ?
C7 N1 C11 C10 2.0(2) . . . . ?
C7 C8 C9 C10 1.9(3) . . . . ?
C8 C9 C10 C11 -1.9(3) . . . . ?
C9 C10 C11 N1 -0.1(3) . . . . ?
C11 N1 C7 C6 -178.79(14) . . . . ?
C11 N1 C7 C8 -1.9(2) . . . . ?
C12 C3 C4 C5 178.89(17) . . . . ?
C13 C14 C15 C16 1.3(2) . . . . ?
C13 C14 C15 C24 -176.85(15) . . . . ?
C13 C18 C19 N2 -0.9(2) . . . . ?
C13 C18 C19 C20 179.52(16) . . . . ?
C14 C13 C18 C17 -1.8(2) . . . . ?
C14 C13 C18 C19 177.20(14) . . . . ?
C14 C15 C16 C17 -2.2(2) . . . . ?
C15 C16 C17 C18 1.0(2) . . . . ?
C16 C17 C18 C13 1.1(2) . . . . ?
C16 C17 C18 C19 -177.92(15) . . . . ?
C17 C18 C19 N2 178.09(15) . . . . ?
C17 C18 C19 C20 -1.5(3) . . . . ?
C18 C13 C14 C15 0.6(2) . . . . ?
C18 C19 C20 C21 179.09(17) . . . . ?
C19 N2 C23 C22 0.1(3) . . . . ?
C19 C20 C21 C22 0.2(3) . . . . ?
C20 C21 C22 C23 0.1(3) . . . . ?
C21 C22 C23 N2 -0.3(3) . . . . ?
C23 N2 C19 C18 -179.29(14) . . . . ?
C23 N2 C19 C20 0.3(2) . . . . ?
C24 C15 C16 C17 176.02(16) . . . . ?
C25 C26 C27 C28 -1.4(3) . . . . ?
C25 C26 C27 C36 179.39(16) . . . . ?
C25 C30 C31 N3 2.1(2) . . . . ?
C25 C30 C31 C32 -177.78(16) . . . . ?
C26 C25 C30 C29 0.6(2) . . . . ?
C26 C25 C30 C31 -179.31(15) . . . . ?
C26 C27 C28 C29 0.3(3) . . . . ?
C27 C28 C29 C30 1.1(3) . . . . ?
C28 C29 C30 C25 -1.6(3) . . . . ?
C28 C29 C30 C31 178.29(16) . . . . ?
C29 C30 C31 N3 -177.83(15) . . . . ?
C29 C30 C31 C32 2.3(3) . . . . ?
C30 C25 C26 C27 0.9(2) . . . . ?
C30 C31 C32 C33 179.96(16) . . . . ?
C31 N3 C35 C34 1.6(3) . . . . ?
C31 C32 C33 C34 0.5(3) . . . . ?
C32 C33 C34 C35 0.0(3) . . . . ?
C33 C34 C35 N3 -1.0(3) . . . . ?
C35 N3 C31 C30 179.01(14) . . . . ?
C35 N3 C31 C32 -1.1(2) . . . . ?
C36 C27 C28 C29 179.56(17) . . . . ?
O1 C37 C38 C39 31.54(19) . . . . ?
C37 O1 C40 C39 33.7(2) . . . . ?
C37 C38 C39 C40 -10.9(2) . . . . ?
C38 C39 C40 O1 -13.1(2) . . . . ?
C40 O1 C37 C38 -41.1(2) . . . . ?
